data_4503885
loop_
_publ_author_name
'Yamamoto, Hiroshi M.'
'Kosaka, Yosuke'
'Maeda, Ryoko'
'Yamaura, Jun-ichi'
'Nakao, Akiko'
'Nakamura, Toshikazu'
'Kato, Reizo'

_publ_section_title
;
 Supramolecular insulating networks sheathing conducting nanowires based
 on organic radical cations.
;
_journal_issue 1
_journal_name_full 'ACS nano'
_journal_page_first 143
_journal_page_last 155
_journal_paper_doi 10.1021/nn700035t
_journal_volume 2
_journal_year 2008
_chemical_formula_moiety '2(C12 H12 S8), 2(C10 H2 F2 I2), Cl'
_chemical_formula_sum 'C44 H28 Cl F4 I4 S16'
_chemical_formula_weight 1688.73
_space_group_IT_number 2
_symmetry_cell_setting triclinic
_symmetry_Int_Tables_number 2
_symmetry_space_group_name_Hall '-P 1'
_symmetry_space_group_name_H-M 'P -1'
_cell_angle_alpha 98.066(6)
_cell_angle_beta 94.176(10)
_cell_angle_gamma 100.044(8)
_cell_formula_units_Z 1
_cell_length_a 10.596(6)
_cell_length_b 17.69(1)
_cell_length_c 7.784(4)
_cell_measurement_reflns_used 3944
_cell_measurement_temperature 293
_cell_measurement_theta_max 27.5
_cell_measurement_theta_min 3.1
_cell_volume 1415.4(13)
_computing_cell_refinement CRYSTALCLEAR
_computing_data_collection CRYSTALCLEAR
_computing_data_reduction 'teXsan Ver. 2.0'
_computing_publication_material 'teXsan Ver. 2.0'
_computing_structure_refinement 'teXsan Ver. 2.0'
_computing_structure_solution SIR97
_diffrn_detector_area_resol_mean 14.71
_diffrn_measured_fraction_theta_full 0.9610
_diffrn_measured_fraction_theta_max 0.9610
_diffrn_measurement_device_type 'Rigaku/MSC Mercury CCD'
_diffrn_measurement_method \w
_diffrn_radiation_type 'Mo K\a'
_diffrn_radiation_wavelength 0.7107
_diffrn_reflns_av_R_equivalents 0.036
_diffrn_reflns_limit_h_max 13
_diffrn_reflns_limit_h_min -11
_diffrn_reflns_limit_k_max 22
_diffrn_reflns_limit_k_min -22
_diffrn_reflns_limit_l_max 9
_diffrn_reflns_limit_l_min -10
_diffrn_reflns_number 11217
_diffrn_reflns_theta_full 27.48
_diffrn_reflns_theta_max 27.48
_exptl_absorpt_coefficient_mu 2.886
_exptl_absorpt_correction_T_max 0.999
_exptl_absorpt_correction_T_min 0.369
_exptl_absorpt_correction_type multi-scan
_exptl_crystal_colour black
_exptl_crystal_density_diffrn 1.981
_exptl_crystal_density_method 'not measured'
_exptl_crystal_description block
_exptl_crystal_F_000 813.00
_exptl_crystal_size_max 0.400
_exptl_crystal_size_mid 0.200
_exptl_crystal_size_min 0.150
_refine_diff_density_max 1.87
_refine_diff_density_min -1.49
_refine_ls_extinction_method none
_refine_ls_goodness_of_fit_ref 2.333
_refine_ls_hydrogen_treatment noref
_refine_ls_number_parameters 0
_refine_ls_number_reflns 4572
_refine_ls_R_factor_gt 0.0502
_refine_ls_shift/su_max 0.0000
_refine_ls_structure_factor_coef Fsqd
_refine_ls_weighting_details 'w = 1/[\s^2^(Fo^2^) + (0.05000(Max(Fo^2^,0) + 2Fc^2^)/3)^2^]'
_refine_ls_weighting_scheme calc
_refine_ls_wR_factor_ref 0.1826
_reflns_number_gt 4572
_reflns_number_total 6237
_reflns_threshold_expression F^2^>4.0\s(F^2^)
_cod_data_source_file nn700035t-file026.cif
_cod_data_source_block '_Cl-1'
_cod_original_sg_symbol_H-M 'P -1         '
_cod_original_formula_sum 'C44 H28 Cl F4 I4 S16 '
_cod_database_code 4503885

loop_
_symmetry_equiv_pos_as_xyz
x,y,z
-x,-y,-z

loop_
_atom_site_label
_atom_site_type_symbol
_atom_site_fract_x
_atom_site_fract_y
_atom_site_fract_z
_atom_site_U_iso_or_equiv
_atom_site_adp_type
_atom_site_occupancy
_atom_site_symmetry_multiplicity
_atom_site_calc_flag
_atom_site_refinement_flags
I(1) I -0.03087(5) 1.16262(3) -0.30778(7) 0.0354(2) Uani 1.00 1 d .
I(2) I -0.14465(5) 1.01507(3) -0.84756(6) 0.0356(2) Uani 1.00 1 d .
Cl(1) Cl 0.0000 1.0000 -0.5000 0.064(1) Uani 1.00 2 d S
S(1) S -0.3629(2) 1.51391(10) -0.2486(2) 0.0309(4) Uani 1.00 1 d .
S(2) S -0.3616(2) 1.35678(10) -0.0729(2) 0.0304(4) Uani 1.00 1 d .
S(3) S -0.2897(2) 1.2156(1) 0.0380(3) 0.0381(5) Uani 1.00 1 d .
S(4) S -0.3148(2) 1.60660(10) 0.1008(2) 0.0294(4) Uani 1.00 1 d .
S(5) S -0.3105(2) 1.7580(1) -0.0179(3) 0.0398(5) Uani 1.00 1 d .
S(6) S -0.2185(3) 1.3309(1) 0.4488(3) 0.0470(6) Uani 1.00 1 d .
S(7) S -0.3088(2) 1.4516(1) 0.2728(2) 0.0331(5) Uani 1.00 1 d .
S(8) S -0.3706(2) 1.6482(1) -0.4345(3) 0.0413(5) Uani 1.00 1 d .
F(1) F -0.5401(6) 1.0776(4) -1.1904(7) 0.058(2) Uani 1.00 1 d .
F(2) F 0.0298(8) 1.3953(3) 0.2140(9) 0.066(2) Uani 1.00 1 d .
C(1) C -0.0283(8) 1.2719(4) -0.201(1) 0.038(2) Uani 1.00 1 d .
C(4) C -0.3403(7) 1.4489(4) 0.0492(9) 0.025(2) Uani 1.00 1 d .
C(9) C -0.2853(9) 1.3549(4) 0.256(1) 0.036(2) Uani 1.00 1 d .
C(10) C -0.222(1) 1.7179(6) -0.441(1) 0.057(3) Uani 1.00 1 d .
C(13) C -0.3235(8) 1.6571(4) -0.0756(9) 0.030(2) Uani 1.00 1 d .
C(14) C -0.3086(8) 1.3125(4) 0.0995(10) 0.031(2) Uani 1.00 1 d .
C(15) C -0.3433(8) 1.5150(4) -0.0245(9) 0.028(2) Uani 1.00 1 d .
C(17) C -0.3910(9) 1.1637(5) 0.181(1) 0.038(2) Uani 1.00 1 d .
C(19) C -0.3329(10) 1.2474(5) 0.487(1) 0.042(2) Uani 1.00 1 d .
C(20) C -0.3477(8) 1.6152(4) -0.2343(9) 0.030(2) Uani 1.00 1 d .
C(21) C -0.217(2) 1.7973(6) -0.329(1) 0.069(3) Uani 1.00 1 d .
C(22) C -0.253(1) 1.0137(5) -1.0692(10) 0.043(2) Uani 1.00 1 d .
C(23) C -0.3242(9) 1.0097(5) -1.199(1) 0.043(2) Uani 1.00 1 d .
C(24) C -0.5192(9) 1.0391(5) -1.3457(10) 0.038(2) Uani 1.00 1 d .
C(25) C -0.4121(8) 1.0051(5) -1.352(1) 0.038(2) Uani 1.00 1 d .
C(26) C -0.3925(9) 0.9645(5) -1.514(1) 0.041(2) Uani 1.00 1 d .
C(27) C -0.0253(9) 1.3406(5) -0.144(1) 0.040(2) Uani 1.00 1 d .
C(28) C -0.0116(7) 1.4210(4) -0.070(1) 0.036(2) Uani 1.00 1 d .
C(29) C 0.0129(8) 1.4465(5) 0.107(1) 0.039(2) Uani 1.00 1 d .
C(30) C -0.0259(9) 1.4770(5) -0.181(1) 0.042(2) Uani 1.00 1 d .
C(31) C -0.3287(10) 1.1709(4) 0.369(1) 0.040(2) Uani 1.00 1 d .
C(32) C -0.177(1) 1.7972(5) -0.134(1) 0.048(2) Uani 1.00 1 d .
H(1) H -0.1510 1.6966 -0.3999 0.0687 Uiso 1.00 1 calc .
H(2) H -0.2140 1.7256 -0.5583 0.0687 Uiso 1.00 1 calc .
H(3) H -0.4684 1.1838 0.1852 0.0458 Uiso 1.00 1 calc .
H(4) H -0.4106 1.1102 0.1320 0.0458 Uiso 1.00 1 calc .
H(5) H -0.3161 1.2402 0.6042 0.0503 Uiso 1.00 1 calc .
H(6) H -0.4170 1.2585 0.4691 0.0503 Uiso 1.00 1 calc .
H(7) H -0.1568 1.8351 -0.3705 0.0827 Uiso 1.00 1 calc .
H(8) H -0.3001 1.8104 -0.3396 0.0827 Uiso 1.00 1 calc .
H(9) H -0.3723 1.1294 0.4199 0.0481 Uiso 1.00 1 calc .
H(10) H -0.2410 1.1663 0.3635 0.0481 Uiso 1.00 1 calc .
H(11) H -0.1428 1.8492 -0.0803 0.0581 Uiso 1.00 1 calc .
H(12) H -0.1117 1.7666 -0.1257 0.0581 Uiso 1.00 1 calc .
H(13) H -0.3198 0.9402 -1.5258 0.0494 Uiso 1.00 1 calc .
H(14) H -0.0441 1.4618 -0.3031 0.0503 Uiso 1.00 1 calc .

loop_
_atom_site_aniso_label
_atom_site_aniso_U_11
_atom_site_aniso_U_22
_atom_site_aniso_U_33
_atom_site_aniso_U_12
_atom_site_aniso_U_13
_atom_site_aniso_U_23
I(1) 0.0432(4) 0.0214(3) 0.0401(3) 0.0084(2) -0.0003(2) -0.0013(2)
I(2) 0.0398(4) 0.0444(3) 0.0234(3) 0.0161(2) -0.0045(2) 0.0019(2)
Cl(1) 0.109(4) 0.045(2) 0.036(1) 0.044(2) -0.034(2) -0.016(1)
S(1) 0.043(1) 0.0249(8) 0.0239(8) 0.0050(7) 0.0045(8) 0.0023(6)
S(2) 0.043(1) 0.0259(8) 0.0229(7) 0.0074(7) 0.0038(8) 0.0033(6)
S(3) 0.059(1) 0.0260(8) 0.0332(9) 0.0134(8) 0.0126(9) 0.0054(7)
S(4) 0.039(1) 0.0254(8) 0.0228(8) 0.0052(7) 0.0004(7) 0.0034(6)
S(5) 0.062(1) 0.0249(8) 0.0339(9) 0.0120(8) 0.0071(10) 0.0016(7)
S(6) 0.070(2) 0.0306(9) 0.036(1) 0.0043(10) -0.016(1) 0.0076(8)
S(7) 0.050(1) 0.0243(8) 0.0252(8) 0.0083(7) 0.0020(8) 0.0028(6)
S(8) 0.060(1) 0.0373(10) 0.0260(9) 0.0035(9) -0.0012(9) 0.0105(7)
F(1) 0.069(4) 0.075(4) 0.030(2) 0.018(3) 0.002(3) -0.004(3)
F(2) 0.090(5) 0.034(3) 0.072(4) 0.009(3) -0.005(4) 0.007(3)
C(1) 0.034(4) 0.027(3) 0.050(5) 0.006(3) 0.000(4) -0.002(3)
C(4) 0.027(4) 0.024(3) 0.027(3) 0.005(2) 0.003(3) 0.006(2)
C(9) 0.048(5) 0.029(3) 0.031(4) 0.009(3) -0.001(3) 0.009(3)
C(10) 0.089(8) 0.041(5) 0.037(4) -0.009(5) 0.025(5) 0.005(4)
C(13) 0.039(4) 0.025(3) 0.029(3) 0.006(3) 0.007(3) 0.007(3)
C(14) 0.042(5) 0.020(3) 0.031(3) 0.007(3) 0.005(3) 0.006(3)
C(15) 0.040(4) 0.020(3) 0.024(3) 0.003(3) 0.007(3) 0.002(2)
C(17) 0.050(5) 0.030(3) 0.034(4) 0.004(3) 0.001(4) 0.008(3)
C(19) 0.067(6) 0.034(4) 0.029(4) 0.015(4) 0.013(4) 0.008(3)
C(20) 0.039(4) 0.026(3) 0.026(3) 0.007(3) 0.005(3) 0.009(3)
C(21) 0.13(1) 0.036(5) 0.035(5) -0.012(6) 0.010(6) 0.008(4)
C(22) 0.060(6) 0.045(4) 0.022(3) 0.005(4) -0.008(4) 0.005(3)
C(23) 0.047(5) 0.050(5) 0.026(4) -0.010(4) -0.009(4) 0.013(3)
C(24) 0.045(5) 0.043(4) 0.021(3) -0.005(4) -0.005(3) 0.007(3)
C(25) 0.037(5) 0.045(4) 0.027(3) -0.006(3) -0.012(3) 0.019(3)
C(26) 0.044(5) 0.048(5) 0.030(4) 0.001(4) -0.004(4) 0.015(3)
C(27) 0.034(4) 0.025(3) 0.059(5) 0.009(3) 0.007(4) -0.004(3)
C(28) 0.022(4) 0.022(3) 0.058(5) -0.001(3) -0.002(4) -0.010(3)
C(29) 0.030(4) 0.029(4) 0.055(5) 0.005(3) 0.002(4) 0.002(3)
C(30) 0.034(5) 0.030(4) 0.060(5) 0.008(3) 0.001(4) -0.001(4)
C(31) 0.062(6) 0.028(3) 0.031(4) 0.006(4) 0.004(4) 0.009(3)
C(32) 0.069(7) 0.032(4) 0.036(4) -0.012(4) 0.007(4) -0.001(3)

loop_
_atom_type_symbol
_atom_type_description
_atom_type_scat_dispersion_real
_atom_type_scat_dispersion_imag
_atom_type_scat_source
S S 0.125 0.123
;International Tables for Crystallography
(1992, Vol. C, Tables 4.2.6.8 and 6.1.1.1)
;
I I -0.474 1.812
;International Tables for Crystallography
(1992, Vol. C, Tables 4.2.6.8 and 6.1.1.1)
;
C C 0.003 0.002
;International Tables for Crystallography
(1992, Vol. C, Tables 4.2.6.8 and 6.1.1.1)
;
Cl Cl 0.148 0.159
;International Tables for Crystallography
(1992, Vol. C, Tables 4.2.6.8 and 6.1.1.1)
;
H H 0.000 0.000
;International Tables for Crystallography
(1992, Vol. C, Table 6.1.1.2)
;
F F 0.017 0.010
;International Tables for Crystallography
(1992, Vol. C, Tables 4.2.6.8 and 6.1.1.1)
;

loop_
_geom_angle_atom_site_label_1
_geom_angle_atom_site_label_2
_geom_angle_atom_site_label_3
_geom_angle
_geom_angle_site_symmetry_1
_geom_angle_site_symmetry_3
_geom_angle_publ_flag
C(15) S(1) C(20) 95.0(3) . . yes
C(4) S(2) C(14) 95.0(3) . . yes
C(14) S(3) C(17) 102.3(4) . . yes
C(13) S(4) C(15) 95.4(3) . . yes
C(13) S(5) C(32) 102.9(4) . . yes
C(9) S(6) C(19) 103.7(4) . . yes
C(4) S(7) C(9) 94.8(3) . . yes
C(10) S(8) C(20) 103.6(4) . . yes
I(1) C(1) C(27) 176.7(8) . . yes
S(2) C(4) S(7) 114.5(4) . . yes
S(2) C(4) C(15) 123.0(5) . . yes
S(7) C(4) C(15) 122.4(5) . . yes
S(6) C(9) S(7) 114.2(5) . . yes
S(6) C(9) C(14) 128.4(6) . . yes
S(7) C(9) C(14) 117.1(6) . . yes
S(8) C(10) C(21) 113.6(8) . . yes
S(4) C(13) S(5) 114.6(4) . . yes
S(4) C(13) C(20) 117.3(5) . . yes
S(5) C(13) C(20) 128.0(6) . . yes
S(2) C(14) S(3) 114.4(4) . . yes
S(2) C(14) C(9) 117.3(5) . . yes
S(3) C(14) C(9) 128.2(6) . . yes
S(1) C(15) S(4) 115.2(4) . . yes
S(1) C(15) C(4) 122.9(5) . . yes
S(4) C(15) C(4) 121.8(5) . . yes
S(3) C(17) C(31) 114.3(6) . . yes
S(6) C(19) C(31) 115.2(6) . . yes
S(1) C(20) S(8) 114.8(4) . . yes
S(1) C(20) C(13) 117.1(5) . . yes
S(8) C(20) C(13) 128.0(6) . . yes
C(10) C(21) C(32) 112.5(9) . . yes
I(2) C(22) C(23) 176.1(8) . . yes
C(22) C(23) C(25) 178(1) . . yes
F(1) C(24) C(25) 118.1(7) . . yes
F(1) C(24) C(26) 117.8(9) . 2_472 yes
C(25) C(24) C(26) 124.1(8) . 2_472 yes
C(23) C(25) C(24) 121.4(8) . . yes
C(23) C(25) C(26) 121.2(9) . . yes
C(24) C(25) C(26) 117.4(7) . . yes
C(24) C(26) C(25) 118.5(9) 2_472 . yes
C(1) C(27) C(28) 175(1) . . yes
C(27) C(28) C(29) 122.5(8) . . yes
C(27) C(28) C(30) 119.6(8) . . yes
C(29) C(28) C(30) 117.9(7) . . yes
F(2) C(29) C(28) 119.1(7) . . yes
F(2) C(29) C(30) 117.5(8) . 2_585 yes
C(28) C(29) C(30) 123.4(8) . 2_585 yes
C(28) C(30) C(29) 118.7(9) . 2_585 yes
C(17) C(31) C(19) 115.0(7) . . yes
S(5) C(32) C(21) 112.7(8) . . yes

loop_
_geom_bond_atom_site_label_1
_geom_bond_atom_site_label_2
_geom_bond_distance
_geom_bond_site_symmetry_2
_geom_bond_publ_flag
I(1) C(1) 1.989(8) . yes
I(2) C(22) 1.998(8) . yes
S(1) C(15) 1.738(7) . yes
S(1) C(20) 1.759(7) . yes
S(2) C(4) 1.737(7) . yes
S(2) C(14) 1.752(8) . yes
S(3) C(14) 1.765(7) . yes
S(3) C(17) 1.830(8) . yes
S(4) C(13) 1.745(7) . yes
S(4) C(15) 1.735(7) . yes
S(5) C(13) 1.757(7) . yes
S(5) C(32) 1.826(9) . yes
S(6) C(9) 1.752(8) . yes
S(6) C(19) 1.814(9) . yes
S(7) C(4) 1.740(7) . yes
S(7) C(9) 1.759(8) . yes
S(8) C(10) 1.83(1) . yes
S(8) C(20) 1.754(7) . yes
F(1) C(24) 1.355(10) . yes
F(2) C(29) 1.34(1) . yes
C(1) C(27) 1.23(1) . yes
C(4) C(15) 1.377(9) . yes
C(9) C(14) 1.32(1) . yes
C(10) C(21) 1.54(1) . yes
C(13) C(20) 1.33(1) . yes
C(17) C(31) 1.54(1) . yes
C(19) C(31) 1.53(1) . yes
C(21) C(32) 1.55(1) . yes
C(22) C(23) 1.20(1) . yes
C(23) C(25) 1.44(1) . yes
C(24) C(25) 1.37(1) . yes
C(24) C(26) 1.37(1) 2_472 yes
C(25) C(26) 1.41(1) . yes
C(27) C(28) 1.436(10) . yes
C(28) C(29) 1.38(1) . yes
C(28) C(30) 1.42(1) . yes
C(29) C(30) 1.37(1) 2_585 yes

loop_
_geom_contact_atom_site_label_1
_geom_contact_atom_site_label_2
_geom_contact_distance
_geom_contact_site_symmetry_2
I(2) F(1) 3.507(7) 2_473
S(2) C(13) 3.589(8) 2_485
S(2) S(4) 3.595(3) 2_485
S(3) F(1) 3.464(7) 1_556
F(1) C(17) 3.23(1) 1_554
F(1) C(22) 3.44(1) 2_473
C(4) C(15) 3.52(1) 2_485
C(15) C(15) 3.33(2) 2_485

loop_
_geom_torsion_atom_site_label_1
_geom_torsion_atom_site_label_2
_geom_torsion_atom_site_label_3
_geom_torsion_atom_site_label_4
_geom_torsion
_geom_torsion_site_symmetry_3
_geom_torsion_site_symmetry_4
_geom_torsion_publ_flag
S(1) C(15) S(4) C(13) 1.1(5) . . yes
S(1) C(15) C(4) S(2) -2.4(10) . . yes
S(1) C(15) C(4) S(7) 175.1(4) . . yes
S(1) C(20) S(8) C(10) -124.1(5) . . yes
S(1) C(20) C(13) S(4) -2.0(9) . . yes
S(1) C(20) C(13) S(5) -176.8(5) . . yes
S(2) C(4) S(7) C(9) 10.4(5) . . yes
S(2) C(4) C(15) S(4) -177.2(4) . . yes
S(2) C(14) S(3) C(17) -124.7(5) . . yes
S(2) C(14) C(9) S(6) -173.8(5) . . yes
S(2) C(14) C(9) S(7) -0.6(10) . . yes
S(3) C(14) S(2) C(4) -171.8(4) . . yes
S(3) C(14) C(9) S(6) 4(1) . . yes
S(3) C(14) C(9) S(7) 177.8(5) . . yes
S(3) C(17) C(31) C(19) 79.2(9) . . yes
S(4) C(13) S(5) C(32) 124.7(5) . . yes
S(4) C(13) C(20) S(8) 176.3(5) . . yes
S(4) C(15) S(1) C(20) -1.9(5) . . yes
S(4) C(15) C(4) S(7) 0.4(10) . . yes
S(5) C(13) S(4) C(15) 176.0(5) . . yes
S(5) C(13) C(20) S(8) 1(1) . . yes
S(5) C(32) C(21) C(10) -82(1) . . yes
S(6) C(9) S(7) C(4) 168.3(5) . . yes
S(6) C(19) C(31) C(17) -76.0(9) . . yes
S(7) C(4) S(2) C(14) -10.6(5) . . yes
S(7) C(9) S(6) C(19) 124.6(5) . . yes
S(8) C(10) C(21) C(32) 81(1) . . yes
S(8) C(20) S(1) C(15) -176.2(5) . . yes
F(1) C(24) C(25) C(23) 0(1) . . yes
F(1) C(24) C(25) C(26) 179.2(7) . . yes
F(1) C(24) C(26) C(25) -179.2(7) 2_472 2_472 yes
F(2) C(29) C(28) C(27) 2(1) . . yes
F(2) C(29) C(28) C(30) -178.4(7) . . yes
F(2) C(29) C(30) C(28) 178.5(7) 2_585 2_585 yes
C(4) S(2) C(14) C(9) 6.8(7) . . yes
C(4) S(7) C(9) C(14) -6.0(8) . . yes
C(4) C(15) S(1) C(20) -177.0(7) . . yes
C(4) C(15) S(4) C(13) 176.2(7) . . yes
C(9) S(6) C(19) C(31) 75.2(7) . . yes
C(9) S(7) C(4) C(15) -167.4(7) . . yes
C(9) C(14) S(3) C(17) 56.9(9) . . yes
C(10) S(8) C(20) C(13) 57.5(9) . . yes
C(13) S(5) C(32) C(21) 79.8(8) . . yes
C(13) C(20) S(1) C(15) 2.4(7) . . yes
C(14) S(2) C(4) C(15) 167.1(7) . . yes
C(14) S(3) C(17) C(31) -78.8(7) . . yes
C(14) C(9) S(6) C(19) -61.9(9) . . yes
C(15) S(4) C(13) C(20) 0.6(7) . . yes
C(20) S(8) C(10) C(21) -78.1(9) . . yes
C(20) C(13) S(5) C(32) -60.4(9) . . yes
C(23) C(25) C(24) C(26) -178.6(8) . 2_472 yes
C(23) C(25) C(26) C(24) 178.6(7) . 2_472 yes
C(27) C(28) C(29) C(30) -179.8(8) . 2_585 yes
C(27) C(28) C(30) C(29) 179.8(8) . 2_585 yes
C(27) C(28) C(30) C(29) 179.8(8) . 2_585 yes
